data_7214055
loop_
_publ_author_name
'Han, Min-Le'
'Chang, Xin-Hong'
'Feng, Xun'
'Ma, Lu-Fang'
'Wang, Li-Ya'

_publ_section_title
;
 Temperature and pH driven self-assembly of Zn(ii) coordination polymers:
 crystal structures, supramolecular isomerism, and photoluminescence
;
_journal_issue 9
_journal_name_full CrystEngComm
_journal_page_first 1687
_journal_paper_doi 10.1039/c3ce41968a
_journal_volume 16
_journal_year 2014
_chemical_formula_sum 'C25 H30 N6 O14 Zn2'
_chemical_formula_weight 769.29
_chemical_name_systematic
;

 ?

;
_space_group_IT_number 15
_symmetry_cell_setting monoclinic
_symmetry_space_group_name_Hall '-C 2yc'
_symmetry_space_group_name_H-M 'C 1 2/c 1'
_atom_sites_solution_hydrogens geom
_atom_sites_solution_primary direct
_atom_sites_solution_secondary difmap
_audit_creation_method SHELXL-97
_cell_angle_alpha 90.00
_cell_angle_beta 112.238(3)
_cell_angle_gamma 90.00
_cell_formula_units_Z 4
_cell_length_a 18.004(5)
_cell_length_b 9.661(3)
_cell_length_c 19.023(5)
_cell_measurement_reflns_used 3847
_cell_measurement_temperature 296(2)
_cell_measurement_theta_max 25.50
_cell_measurement_theta_min 2.31
_cell_volume 3062.7(15)
_computing_cell_refinement 'Bruker SMART'
_computing_data_collection 'Bruker SMART'
_computing_data_reduction 'Bruker SAINT'
_computing_molecular_graphics 'Bruker SHELXTL'
_computing_publication_material 'Bruker SHELXTL'
_computing_structure_refinement 'SHELXL-97 (Sheldrick, 1997)'
_computing_structure_solution 'SHELXS-97 (Sheldrick, 1990)'
_diffrn_ambient_temperature 296(2)
_diffrn_measured_fraction_theta_full 0.961
_diffrn_measured_fraction_theta_max 0.961
_diffrn_measurement_device_type 'CCD area detector'
_diffrn_measurement_method 'phi and omega scans'
_diffrn_radiation_monochromator graphite
_diffrn_radiation_source 'fine-focus sealed tube'
_diffrn_radiation_type MoK\a
_diffrn_radiation_wavelength 0.71073
_diffrn_reflns_av_R_equivalents 0.0406
_diffrn_reflns_av_sigmaI/netI 0.0398
_diffrn_reflns_limit_h_max 21
_diffrn_reflns_limit_h_min -21
_diffrn_reflns_limit_k_max 11
_diffrn_reflns_limit_k_min -11
_diffrn_reflns_limit_l_max 22
_diffrn_reflns_limit_l_min -23
_diffrn_reflns_number 10682
_diffrn_reflns_theta_full 25.50
_diffrn_reflns_theta_max 25.50
_diffrn_reflns_theta_min 2.31
_exptl_absorpt_coefficient_mu 1.646
_exptl_absorpt_correction_T_max 0.7561
_exptl_absorpt_correction_T_min 0.6838
_exptl_absorpt_correction_type multi-scan
_exptl_absorpt_process_details SADABS
_exptl_crystal_colour colourless
_exptl_crystal_density_diffrn 1.668
_exptl_crystal_density_method 'not measured'
_exptl_crystal_description block
_exptl_crystal_F_000 1576
_exptl_crystal_size_max 0.25
_exptl_crystal_size_mid 0.21
_exptl_crystal_size_min 0.18
_refine_diff_density_max 0.613
_refine_diff_density_min -0.272
_refine_diff_density_rms 0.059
_refine_ls_extinction_method none
_refine_ls_goodness_of_fit_ref 0.950
_refine_ls_hydrogen_treatment constr
_refine_ls_matrix_type full
_refine_ls_number_parameters 214
_refine_ls_number_reflns 2751
_refine_ls_number_restraints 0
_refine_ls_restrained_S_all 0.950
_refine_ls_R_factor_all 0.0407
_refine_ls_R_factor_gt 0.0305
_refine_ls_shift/su_max 0.003
_refine_ls_shift/su_mean 0.000
_refine_ls_structure_factor_coef Fsqd
_refine_ls_weighting_details 'calc w=1/[\s^2^(Fo^2^)+(0.0379P)^2^+3.6292P] where P=(Fo^2^+2Fc^2^)/3'
_refine_ls_weighting_scheme calc
_refine_ls_wR_factor_gt 0.0714
_refine_ls_wR_factor_ref 0.0774
_reflns_number_gt 2291
_reflns_number_total 2751
_reflns_threshold_expression >2sigma(I)
_cod_data_source_file c3ce41968a.txt
_cod_data_source_block bb
_cod_depositor_comments
;
The following automatic conversions were performed:

'_symmetry_cell_setting' value 'Monoclinic' changed to 'monoclinic'
according to
/usr/data/users/saulius/automatic-downloads/current/RSC/lib/dictionaries/cif_core.dic
dictionary named 'cif_core.dic' version 2.4.2 from
2011-04-26.

'_exptl_absorpt_correction_type' value 'MULTI-SCAN'
changed to 'multi-scan' according to
/usr/data/users/saulius/automatic-downloads/current/RSC/lib/dictionaries/cif_core.dic
dictionary named 'cif_core.dic' version 2.4.2 from
2011-04-26.

'_refine_ls_hydrogen_treatment' value 'CONSTR' changed
to 'constr' according to
/usr/data/users/saulius/automatic-downloads/current/RSC/lib/dictionaries/cif_core.dic
dictionary named 'cif_core.dic' version 2.4.2 from 2011-04-26.

Automatic conversion script
Id: cif_fix_values 2281 2013-09-26 08:29:07Z andrius 
;
_cod_original_cell_volume 3062.6(14)
_cod_original_sg_symbol_H-M C2/c
_cod_database_code 7214055

loop_
_symmetry_equiv_pos_as_xyz
'x, y, z'
'-x, y, -z+1/2'
'x+1/2, y+1/2, z'
'-x+1/2, y+1/2, -z+1/2'
'-x, -y, -z'
'x, -y, z-1/2'
'-x+1/2, -y+1/2, -z'
'x+1/2, -y+1/2, z-1/2'

loop_
_atom_site_label
_atom_site_type_symbol
_atom_site_fract_x
_atom_site_fract_y
_atom_site_fract_z
_atom_site_U_iso_or_equiv
_atom_site_adp_type
_atom_site_occupancy
_atom_site_symmetry_multiplicity
_atom_site_calc_flag
_atom_site_refinement_flags
Zn1 Zn 0.720412(16) -0.04501(3) 1.026016(16) 0.02958(11) Uani 1 1 d .
O1 O 0.83861(10) -0.05856(17) 1.06825(11) 0.0348(4) Uani 1 1 d .
O2 O 0.82515(10) 0.14230(18) 1.00945(11) 0.0380(4) Uani 1 1 d .
O3 O 1.06997(11) 0.3620(2) 0.99357(11) 0.0452(5) Uani 1 1 d .
O4 O 1.18963(9) 0.29356(19) 1.07175(10) 0.0352(4) Uani 1 1 d .
O5 O 1.13035(11) -0.1216(2) 1.20914(12) 0.0515(6) Uani 1 1 d .
O6 O 0.69368(11) 0.12237(19) 1.07382(11) 0.0388(4) Uani 1 1 d .
H1W H 0.6784 0.1847 1.0424 0.058 Uiso 1 1 d R
H2W H 0.6500 0.1011 1.0901 0.058 Uiso 1 1 d R
O7 O 0.57489(12) 0.0947(2) 0.12134(11) 0.0507(5) Uani 1 1 d .
H3W H 0.5785 0.1236 0.1685 0.076 Uiso 1 1 d R
H4W H 0.5314 0.1192 0.0864 0.076 Uiso 1 1 d R
N1 N 0.67114(13) -0.0278(2) 0.91220(12) 0.0320(5) Uani 1 1 d .
N2 N 0.60534(14) 0.0622(2) 0.80171(12) 0.0370(5) Uani 1 1 d .
N3 N 0.60124(16) -0.0772(2) 0.79034(14) 0.0449(6) Uani 1 1 d .
C1 C 0.95759(14) 0.0567(2) 1.07578(14) 0.0258(5) Uani 1 1 d .
C2 C 0.99288(14) 0.1613(2) 1.04860(13) 0.0256(5) Uani 1 1 d .
H2 H 0.9609 0.2250 1.0136 0.031 Uiso 1 1 calc R
C3 C 1.07583(14) 0.1701(2) 1.07385(13) 0.0259(5) Uani 1 1 d .
C4 C 1.12459(14) 0.0764(2) 1.12722(14) 0.0282(5) Uani 1 1 d .
H4 H 1.1802 0.0825 1.1440 0.034 Uiso 1 1 calc R
C5 C 1.08879(15) -0.0264(2) 1.15505(15) 0.0312(6) Uani 1 1 d .
C6 C 1.00581(15) -0.0373(2) 1.12880(15) 0.0309(6) Uani 1 1 d .
H6A H 0.9824 -0.1077 1.1467 0.037 Uiso 1 1 calc R
C7 C 0.86813(14) 0.0484(2) 1.04839(14) 0.0261(5) Uani 1 1 d .
C8 C 1.11264(14) 0.2835(3) 1.04312(14) 0.0287(5) Uani 1 1 d .
C9 C 1.21435(19) -0.1133(4) 1.2405(2) 0.0713(12) Uani 1 1 d .
H9A H 1.2348 -0.1221 1.2009 0.107 Uiso 1 1 calc R
H9B H 1.2354 -0.1866 1.2767 0.107 Uiso 1 1 calc R
H9C H 1.2303 -0.0256 1.2654 0.107 Uiso 1 1 calc R
C10 C 0.64107(16) -0.1259(3) 0.85837(16) 0.0404(6) Uani 1 1 d .
H10 H 0.6481 -0.2201 0.8688 0.049 Uiso 1 1 calc R
C11 C 0.64713(17) 0.0890(3) 0.87387(15) 0.0378(6) Uani 1 1 d .
H11 H 0.6582 0.1772 0.8949 0.045 Uiso 1 1 calc R
C12 C 0.5659(2) 0.1584(3) 0.73897(16) 0.0493(8) Uani 1 1 d .
H12A H 0.5436 0.1065 0.6920 0.059 Uiso 1 1 calc R
H12B H 0.6057 0.2217 0.7344 0.059 Uiso 1 1 calc R
C13 C 0.5000 0.2408(4) 0.7500 0.0474(11) Uani 1 2 d S
H13A H 0.5241 0.3002 0.7939 0.057 Uiso 0.50 1 calc PR
H13B H 0.4759 0.3002 0.7061 0.057 Uiso 0.50 1 calc PR

loop_
_atom_site_aniso_label
_atom_site_aniso_U_11
_atom_site_aniso_U_22
_atom_site_aniso_U_33
_atom_site_aniso_U_23
_atom_site_aniso_U_13
_atom_site_aniso_U_12
Zn1 0.02271(16) 0.03053(17) 0.03414(19) 0.00970(12) 0.00922(12) -0.00190(12)
O1 0.0230(9) 0.0305(9) 0.0514(11) 0.0111(8) 0.0146(8) -0.0043(7)
O2 0.0262(9) 0.0289(10) 0.0576(12) 0.0125(9) 0.0143(8) 0.0004(7)
O3 0.0312(10) 0.0466(12) 0.0551(13) 0.0215(10) 0.0133(9) -0.0041(9)
O4 0.0234(9) 0.0370(10) 0.0430(11) 0.0087(8) 0.0102(8) -0.0089(7)
O5 0.0327(10) 0.0512(13) 0.0640(14) 0.0303(11) 0.0107(10) 0.0026(9)
O6 0.0396(10) 0.0318(10) 0.0502(12) 0.0086(8) 0.0228(9) 0.0015(8)
O7 0.0444(12) 0.0730(15) 0.0363(12) 0.0077(10) 0.0170(9) 0.0075(11)
N1 0.0318(11) 0.0299(12) 0.0341(12) 0.0055(9) 0.0121(9) -0.0018(9)
N2 0.0485(14) 0.0335(12) 0.0281(12) 0.0030(9) 0.0135(10) -0.0026(10)
N3 0.0555(16) 0.0351(13) 0.0376(14) -0.0051(10) 0.0103(12) -0.0031(11)
C1 0.0269(12) 0.0228(11) 0.0301(13) -0.0031(10) 0.0134(10) -0.0039(9)
C2 0.0257(12) 0.0237(12) 0.0276(13) 0.0010(9) 0.0104(10) -0.0023(9)
C3 0.0275(12) 0.0246(12) 0.0283(13) -0.0047(10) 0.0136(10) -0.0062(9)
C4 0.0202(11) 0.0300(13) 0.0333(14) 0.0016(10) 0.0089(10) -0.0043(9)
C5 0.0313(13) 0.0279(13) 0.0345(14) 0.0042(10) 0.0125(11) -0.0003(10)
C6 0.0309(13) 0.0255(12) 0.0386(15) 0.0035(11) 0.0158(11) -0.0055(10)
C7 0.0256(12) 0.0218(11) 0.0334(14) -0.0014(10) 0.0140(10) -0.0056(10)
C8 0.0285(13) 0.0281(12) 0.0315(14) 0.0017(11) 0.0135(11) -0.0052(10)
C9 0.0372(17) 0.079(3) 0.079(3) 0.041(2) 0.0007(17) 0.0003(17)
C10 0.0424(15) 0.0306(14) 0.0445(17) 0.0035(12) 0.0122(13) 0.0008(12)
C11 0.0500(17) 0.0288(14) 0.0333(16) 0.0007(11) 0.0142(13) -0.0040(12)
C12 0.067(2) 0.0445(17) 0.0298(16) 0.0097(13) 0.0107(14) -0.0044(15)
C13 0.068(3) 0.028(2) 0.027(2) 0.000 -0.0032(19) 0.000

loop_
_atom_type_symbol
_atom_type_description
_atom_type_scat_dispersion_real
_atom_type_scat_dispersion_imag
_atom_type_scat_source
C C 0.0033 0.0016 'International Tables Vol C Tables 4.2.6.8 and 6.1.1.4'
H H 0.0000 0.0000 'International Tables Vol C Tables 4.2.6.8 and 6.1.1.4'
N N 0.0061 0.0033 'International Tables Vol C Tables 4.2.6.8 and 6.1.1.4'
O O 0.0106 0.0060 'International Tables Vol C Tables 4.2.6.8 and 6.1.1.4'
Zn Zn 0.2839 1.4301 'International Tables Vol C Tables 4.2.6.8 and 6.1.1.4'

loop_
_geom_angle_atom_site_label_1
_geom_angle_atom_site_label_2
_geom_angle_atom_site_label_3
_geom_angle
_geom_angle_site_symmetry_1
_geom_angle_site_symmetry_3
O4 Zn1 O1 102.03(7) 3_445 .
O4 Zn1 O6 106.46(8) 3_445 .
O1 Zn1 O6 106.04(8) . .
O4 Zn1 N1 117.31(8) 3_445 .
O1 Zn1 N1 114.32(8) . .
O6 Zn1 N1 109.76(8) . .
C7 O1 Zn1 109.26(15) . .
C8 O4 Zn1 108.15(15) . 3
C5 O5 C9 118.4(2) . .
Zn1 O6 H1W 109.5 . .
Zn1 O6 H2W 109.7 . .
H1W O6 H2W 107.5 . .
H3W O7 H4W 112.6 . .
C11 N1 C10 103.1(2) . .
C11 N1 Zn1 125.62(18) . .
C10 N1 Zn1 130.19(18) . .
C11 N2 N3 109.6(2) . .
C11 N2 C12 129.3(2) . .
N3 N2 C12 121.1(2) . .
C10 N3 N2 102.8(2) . .
C6 C1 C2 119.7(2) . .
C6 C1 C7 120.8(2) . .
C2 C1 C7 119.5(2) . .
C3 C2 C1 119.9(2) . .
C3 C2 H2 120.0 . .
C1 C2 H2 120.0 . .
C2 C3 C4 120.7(2) . .
C2 C3 C8 118.9(2) . .
C4 C3 C8 120.4(2) . .
C5 C4 C3 119.0(2) . .
C5 C4 H4 120.5 . .
C3 C4 H4 120.5 . .
O5 C5 C6 115.2(2) . .
O5 C5 C4 124.3(2) . .
C6 C5 C4 120.5(2) . .
C5 C6 C1 120.2(2) . .
C5 C6 H6A 119.9 . .
C1 C6 H6A 119.9 . .
O2 C7 O1 122.1(2) . .
O2 C7 C1 121.0(2) . .
O1 C7 C1 116.9(2) . .
O3 C8 O4 122.7(2) . .
O3 C8 C3 120.5(2) . .
O4 C8 C3 116.9(2) . .
O5 C9 H9A 109.5 . .
O5 C9 H9B 109.5 . .
H9A C9 H9B 109.5 . .
O5 C9 H9C 109.5 . .
H9A C9 H9C 109.5 . .
H9B C9 H9C 109.5 . .
N3 C10 N1 114.3(3) . .
N3 C10 H10 122.9 . .
N1 C10 H10 122.9 . .
N2 C11 N1 110.2(2) . .
N2 C11 H11 124.9 . .
N1 C11 H11 124.9 . .
N2 C12 C13 112.6(2) . .
N2 C12 H12A 109.1 . .
C13 C12 H12A 109.1 . .
N2 C12 H12B 109.1 . .
C13 C12 H12B 109.1 . .
H12A C12 H12B 107.8 . .
C12 C13 C12 116.3(3) 2_656 .
C12 C13 H13A 108.2 2_656 .
C12 C13 H13A 108.2 . .
C12 C13 H13B 108.2 2_656 .
C12 C13 H13B 108.2 . .
H13A C13 H13B 107.4 . .

loop_
_geom_bond_atom_site_label_1
_geom_bond_atom_site_label_2
_geom_bond_distance
_geom_bond_site_symmetry_2
Zn1 O4 1.9649(17) 3_445
Zn1 O1 1.9740(18) .
Zn1 O6 2.0012(19) .
Zn1 N1 2.012(2) .
O1 C7 1.282(3) .
O2 C7 1.240(3) .
O3 C8 1.227(3) .
O4 C8 1.287(3) .
O4 Zn1 1.9649(17) 3
O5 C5 1.372(3) .
O5 C9 1.402(4) .
O6 H1W 0.8200 .
O6 H2W 0.9696 .
O7 H3W 0.9181 .
O7 H4W 0.8463 .
N1 C11 1.324(3) .
N1 C10 1.350(4) .
N2 C11 1.317(3) .
N2 N3 1.362(3) .
N2 C12 1.466(3) .
N3 C10 1.307(4) .
C1 C6 1.390(3) .
C1 C2 1.393(3) .
C1 C7 1.496(3) .
C2 C3 1.388(3) .
C2 H2 0.9300 .
C3 C4 1.395(3) .
C3 C8 1.508(3) .
C4 C5 1.393(3) .
C4 H4 0.9300 .
C5 C6 1.388(4) .
C6 H6A 0.9300 .
C9 H9A 0.9600 .
C9 H9B 0.9600 .
C9 H9C 0.9600 .
C10 H10 0.9300 .
C11 H11 0.9300 .
C12 C13 1.508(4) .
C12 H12A 0.9700 .
C12 H12B 0.9700 .
C13 C12 1.508(4) 2_656
C13 H13A 0.9700 .
C13 H13B 0.9700 .

loop_
_geom_hbond_atom_site_label_D
_geom_hbond_atom_site_label_H
_geom_hbond_atom_site_label_A
_geom_hbond_distance_DH
_geom_hbond_distance_HA
_geom_hbond_distance_DA
_geom_hbond_angle_DHA
_geom_hbond_site_symmetry_A
O7 H4W O3 0.85 1.89 2.728(3) 169.2 7_656
O7 H3W O5 0.92 2.64 3.168(3) 117.1 3_454
O7 H3W N3 0.92 2.24 3.072(3) 150.2 6
O6 H2W O7 0.97 1.67 2.632(3) 169.8 1_556
O6 H1W O2 0.82 1.93 2.718(3) 161.2 7_657

loop_
_geom_torsion_atom_site_label_1
_geom_torsion_atom_site_label_2
_geom_torsion_atom_site_label_3
_geom_torsion_atom_site_label_4
_geom_torsion
_geom_torsion_site_symmetry_1
_geom_torsion_site_symmetry_4
O4 Zn1 O1 C7 -174.37(16) 3_445 .
O6 Zn1 O1 C7 -63.10(17) . .
N1 Zn1 O1 C7 57.96(18) . .
O4 Zn1 N1 C11 141.5(2) 3_445 .
O1 Zn1 N1 C11 -99.2(2) . .
O6 Zn1 N1 C11 19.8(2) . .
O4 Zn1 N1 C10 -24.6(3) 3_445 .
O1 Zn1 N1 C10 94.8(2) . .
O6 Zn1 N1 C10 -146.3(2) . .
C11 N2 N3 C10 0.7(3) . .
C12 N2 N3 C10 -178.6(3) . .
C6 C1 C2 C3 0.7(3) . .
C7 C1 C2 C3 179.8(2) . .
C1 C2 C3 C4 -0.9(3) . .
C1 C2 C3 C8 179.5(2) . .
C2 C3 C4 C5 -0.1(4) . .
C8 C3 C4 C5 179.4(2) . .
C9 O5 C5 C6 -177.4(3) . .
C9 O5 C5 C4 2.0(4) . .
C3 C4 C5 O5 -178.0(2) . .
C3 C4 C5 C6 1.4(4) . .
O5 C5 C6 C1 177.9(2) . .
C4 C5 C6 C1 -1.6(4) . .
C2 C1 C6 C5 0.6(4) . .
C7 C1 C6 C5 -178.5(2) . .
Zn1 O1 C7 O2 0.9(3) . .
Zn1 O1 C7 C1 179.61(16) . .
C6 C1 C7 O2 170.0(2) . .
C2 C1 C7 O2 -9.1(4) . .
C6 C1 C7 O1 -8.8(3) . .
C2 C1 C7 O1 172.2(2) . .
Zn1 O4 C8 O3 2.7(3) 3 .
Zn1 O4 C8 C3 -176.73(16) 3 .
C2 C3 C8 O3 -3.9(4) . .
C4 C3 C8 O3 176.6(2) . .
C2 C3 C8 O4 175.5(2) . .
C4 C3 C8 O4 -4.0(3) . .
N2 N3 C10 N1 -0.8(3) . .
C11 N1 C10 N3 0.5(3) . .
Zn1 N1 C10 N3 168.92(19) . .
N3 N2 C11 N1 -0.5(3) . .
C12 N2 C11 N1 178.7(3) . .
C10 N1 C11 N2 0.0(3) . .
Zn1 N1 C11 N2 -169.12(17) . .
C11 N2 C12 C13 -63.1(4) . .
N3 N2 C12 C13 116.0(3) . .
N2 C12 C13 C12 -56.68(19) . 2_656
